data_1511558
loop_
_publ_author_name
'Plakhina, A.M.'
'Kuz'ma, Yu.B.'
'Serebrjakova, T.I.'

_publ_section_title
;
 About polymorphic transformation of W2 B5
;
_journal_name_full 'Zhurnal Neorganicheskoi Khimii'
_journal_page_first 559
_journal_page_last 560
_journal_volume 12
_journal_year 1967
_chemical_formula_sum 'B5 W2'
_chemical_name_systematic 'W2 B5'
_space_group_IT_number 166
_symmetry_space_group_name_Hall '-R 3 2"'
_symmetry_space_group_name_H-M 'R -3 m :H'
_cell_angle_alpha 90
_cell_angle_beta 90
_cell_angle_gamma 120
_cell_formula_units_Z 3
_cell_length_a 3.011
_cell_length_b 3.011
_cell_length_c 20.93
_cell_volume 164.332
_citation_journal_id_ASTM ZNOKAQ
_cod_data_source_file boron4-x_198.cif
_cod_data_source_block B5W2
_cod_original_cell_volume 164.3317
_cod_database_code 1511558

loop_
_symmetry_equiv_pos_as_xyz
x,y,z
-y,x-y,z
-x+y,-x,z
y,x,-z
-x,-x+y,-z
x-y,-y,-z
-x,-y,-z
y,-x+y,-z
x-y,x,-z
-y,-x,z
x,x-y,z
-x+y,y,z
x+2/3,y+1/3,z+1/3
-y+2/3,x-y+1/3,z+1/3
-x+y+2/3,-x+1/3,z+1/3
y+2/3,x+1/3,-z+1/3
-x+2/3,-x+y+1/3,-z+1/3
x-y+2/3,-y+1/3,-z+1/3
-x+2/3,-y+1/3,-z+1/3
y+2/3,-x+y+1/3,-z+1/3
x-y+2/3,x+1/3,-z+1/3
-y+2/3,-x+1/3,z+1/3
x+2/3,x-y+1/3,z+1/3
-x+y+2/3,y+1/3,z+1/3
x+1/3,y+2/3,z+2/3
-y+1/3,x-y+2/3,z+2/3
-x+y+1/3,-x+2/3,z+2/3
y+1/3,x+2/3,-z+2/3
-x+1/3,-x+y+2/3,-z+2/3
x-y+1/3,-y+2/3,-z+2/3
-x+1/3,-y+2/3,-z+2/3
y+1/3,-x+y+2/3,-z+2/3
x-y+1/3,x+2/3,-z+2/3
-y+1/3,-x+2/3,z+2/3
x+1/3,x-y+2/3,z+2/3
-x+y+1/3,y+2/3,z+2/3

loop_
_atom_site_label
_atom_site_type_symbol
_atom_site_fract_x
_atom_site_fract_y
_atom_site_fract_z
_atom_site_occupancy
_atom_site_U_iso_or_equiv
B2 B 0 0 0.186 1 0.0
B1 B 0 0 0.333 1 0.0
B3 B 0 0 0.5 1 0.0
W1 W 0 0 0.075 1 0.0
